data_8102705
loop_
_publ_author_name
'Zhaoxun Lian'
'Ning Zhao'
'Ping Liu'

_publ_section_title
;
 Crystal structure of trans-tetraaquabis(nicotinamide)zinc(II)
 4,4'-biphenyldisulfonate, [Zn(H2O)4(C6H6N2O)2][C12H8S2O6]
;
_journal_issue 2
_journal_name_full 'Zeitschrift f\"ur Kristallographie - New Crystal Structures'
_journal_page_first 379
_journal_volume 225
_journal_year 2010
_chemical_formula_moiety 'C12 H20 N4 O6 Zn, C12 H8 O6 S2 '
_chemical_formula_sum 'C24 H28 N4 O12 S2 Zn'
_chemical_formula_weight 693.99
_chemical_name_systematic
;
trans-tetraaqua-bis(nicotinamide) zinc(ii) 
4,4'-biphenyldisulfonate
;
_space_group_IT_number 13
_symmetry_cell_setting monoclinic
_symmetry_space_group_name_Hall '-P 2yc'
_symmetry_space_group_name_H-M 'P 1 2/c 1'
_atom_sites_solution_hydrogens geom
_atom_sites_solution_primary direct
_atom_sites_solution_secondary difmap
_cell_angle_alpha 90.00
_cell_angle_beta 111.185(2)
_cell_angle_gamma 90.00
_cell_formula_units_Z 2
_cell_length_a 14.6271(3)
_cell_length_b 6.85580(10)
_cell_length_c 15.0743(3)
_cell_measurement_reflns_used 25
_cell_measurement_temperature 298(2)
_cell_measurement_theta_max 18
_cell_measurement_theta_min 12
_cell_volume 1409.50(5)
_computing_cell_refinement 'CrysAlis RED, Oxford Diffraction Ltd.'
_computing_data_collection 'CrysAlis CCD, Oxford Diffraction Ltd.'
_computing_data_reduction 'CrysAlis RED, Oxford Diffraction Ltd.'
_computing_molecular_graphics 'Bruker SHELXTL (Bruker, 1997)'
_computing_publication_material 'Bruker SHELXTL'
_computing_structure_refinement 'SHELXL-97 (Sheldrick, 1997)'
_computing_structure_solution 'SHELXS-97 (Sheldrick, 1997)'
_diffrn_ambient_temperature 298(2)
_diffrn_detector_area_resol_mean no
_diffrn_measured_fraction_theta_full 0.969
_diffrn_measured_fraction_theta_max 0.969
_diffrn_measurement_device_type '4-circle diffractometer'
_diffrn_measurement_method 'scintillation counter'
_diffrn_radiation_monochromator graphite
_diffrn_radiation_source 'Enhance (Cu) X-ray Source'
_diffrn_radiation_type CuK\a
_diffrn_radiation_wavelength 1.54178
_diffrn_reflns_av_R_equivalents 0.0393
_diffrn_reflns_av_sigmaI/netI 0.0348
_diffrn_reflns_limit_h_max 17
_diffrn_reflns_limit_h_min -17
_diffrn_reflns_limit_k_max 8
_diffrn_reflns_limit_k_min -7
_diffrn_reflns_limit_l_max 13
_diffrn_reflns_limit_l_min -17
_diffrn_reflns_number 6185
_diffrn_reflns_theta_full 67.43
_diffrn_reflns_theta_max 67.43
_diffrn_reflns_theta_min 3.24
_diffrn_standards_decay_% 0
_diffrn_standards_interval_count no
_diffrn_standards_interval_time no
_diffrn_standards_number 0
_exptl_absorpt_coefficient_mu 3.228
_exptl_absorpt_correction_T_max 0.355
_exptl_absorpt_correction_T_min 0.300
_exptl_absorpt_correction_type multi-scan
_exptl_absorpt_process_details 'CrysAlis RED, Oxford Diffraction Ltd.'
_exptl_crystal_colour Colourless
_exptl_crystal_density_diffrn 1.635
_exptl_crystal_density_method 'not measured'
_exptl_crystal_description Block
_exptl_crystal_F_000 716
_exptl_crystal_size_max 0.40
_exptl_crystal_size_mid 0.35
_exptl_crystal_size_min 0.33
_refine_diff_density_max 0.368
_refine_diff_density_min -0.642
_refine_diff_density_rms 0.116
_refine_ls_extinction_coef 0.0241(13)
_refine_ls_extinction_expression Fc^*^=kFc[1+0.001xFc^2^\l^3^/sin(2\q)]^-1/4^
_refine_ls_extinction_method SHELXL
_refine_ls_goodness_of_fit_ref 1.009
_refine_ls_hydrogen_treatment constr
_refine_ls_matrix_type full
_refine_ls_number_parameters 197
_refine_ls_number_reflns 2462
_refine_ls_number_restraints 0
_refine_ls_restrained_S_all 1.009
_refine_ls_R_factor_all 0.0475
_refine_ls_R_factor_gt 0.0437
_refine_ls_shift/su_max 0.000
_refine_ls_shift/su_mean 0.000
_refine_ls_structure_factor_coef Fsqd
_refine_ls_weighting_details 'calc w=1/[\s^2^(Fo^2^)+(0.0984P)^2^+0.0000P] where P=(Fo^2^+2Fc^2^)/3'
_refine_ls_weighting_scheme calc
_refine_ls_wR_factor_gt 0.1194
_refine_ls_wR_factor_ref 0.1225
_reflns_number_gt 2077
_reflns_number_total 2462
_reflns_threshold_expression >2sigma(I)
_cod_data_source_file 1267-2979.cff
_cod_data_source_block I
_cod_depositor_comments
;
The following automatic conversions were performed:
'_symmetry_cell_setting' value 'Monoclinic' changed to 'monoclinic'
according to '/home/saulius/struct/CIF-dictionaries/cif_core.dic'
dictionary named 'cif_core.dic' version 2.4.1 from
2010-06-29.

'_exptl_absorpt_correction_type' value 'Multi-Scan' changed
to 'multi-scan' according to
'/home/saulius/struct/CIF-dictionaries/cif_core.dic' dictionary named
'cif_core.dic' version 2.4.1 from 2010-06-29.

Automatic conversion script
Id: cif_fix_enum 1555 2011-01-17 13:19:09Z saulius 
;
_cod_original_sg_symbol_H-M P2/c
_cod_database_code 8102705

loop_
_symmetry_equiv_pos_as_xyz
'x, y, z'
'-x, y, -z+1/2'
'-x, -y, -z'
'x, -y, z-1/2'

loop_
_atom_site_label
_atom_site_type_symbol
_atom_site_fract_x
_atom_site_fract_y
_atom_site_fract_z
_atom_site_U_iso_or_equiv
_atom_site_adp_type
_atom_site_occupancy
_atom_site_symmetry_multiplicity
_atom_site_calc_flag
_atom_site_refinement_flags
_atom_site_disorder_assembly
_atom_site_disorder_group
Zn1 Zn 0.5000 0.0000 0.5000 0.0291(2) Uani 1 2 d S . .
S1 S 0.32522(4) 0.50130(6) 0.18954(4) 0.0318(2) Uani 1 1 d . . .
O1 O 0.03671(10) 0.0863(3) 0.40382(11) 0.0502(5) Uani 1 1 d . . .
O2 O 0.31674(11) 0.3262(3) 0.13062(13) 0.0536(5) Uani 1 1 d . . .
O3 O 0.40079(12) 0.4852(2) 0.28516(14) 0.0443(4) Uani 1 1 d . . .
O4 O 0.33053(11) 0.6792(3) 0.13849(13) 0.0546(5) Uani 1 1 d . . .
OW1 O 0.52056(10) -0.2451(3) 0.42170(13) 0.0560(5) Uani 1 1 d . . .
H1A H 0.4756 -0.3243 0.3897 0.067 Uiso 1 1 d R . .
H1B H 0.5700 -0.2566 0.4043 0.067 Uiso 1 1 d R . .
OW2 O 0.51951(10) 0.1905(3) 0.39359(12) 0.0532(5) Uani 1 1 d . . .
H2C H 0.4787 0.2827 0.3690 0.064 Uiso 1 1 d R . .
H2D H 0.5745 0.2197 0.3891 0.064 Uiso 1 1 d R . .
N1 N 0.35118(13) -0.0084(2) 0.41777(13) 0.0296(4) Uani 1 1 d . . .
N2 N 0.12651(11) -0.1127(3) 0.52423(11) 0.0379(4) Uani 1 1 d . . .
H2A H 0.0824 -0.1166 0.5495 0.046 Uiso 1 1 calc R . .
H2B H 0.1805 -0.1759 0.5498 0.046 Uiso 1 1 calc R . .
C1 C 0.28313(16) -0.0060(2) 0.45692(15) 0.0288(5) Uani 1 1 d . . .
H1 H 0.3012 -0.0032 0.5227 0.035 Uiso 1 1 calc R . .
C2 C 0.18687(16) -0.0076(2) 0.39987(16) 0.0285(5) Uani 1 1 d . . .
C3 C 0.16003(16) -0.0095(2) 0.29912(15) 0.0327(5) Uani 1 1 d . . .
H3 H 0.0941 -0.0046 0.2604 0.039 Uiso 1 1 calc R . .
C4 C 0.22912(16) -0.0183(3) 0.25874(15) 0.0341(5) Uani 1 1 d . . .
H4 H 0.2127 -0.0247 0.1932 0.041 Uiso 1 1 calc R . .
C5 C 0.32387(17) -0.0173(3) 0.32007(15) 0.0324(5) Uani 1 1 d . . .
H5 H 0.3731 -0.0230 0.2948 0.039 Uiso 1 1 calc R . .
C6 C 0.11097(15) -0.0067(2) 0.44407(15) 0.0316(5) Uani 1 1 d . . .
C7 C 0.21805(16) 0.5152(2) 0.21210(17) 0.0309(5) Uani 1 1 d . . .
C8 C 0.21607(17) 0.4765(3) 0.30380(17) 0.0353(5) Uani 1 1 d . . .
H8 H 0.2740 0.4472 0.3538 0.042 Uiso 1 1 calc R . .
C9 C 0.13131(17) 0.4819(3) 0.31897(16) 0.0356(5) Uani 1 1 d . . .
H9 H 0.1297 0.4577 0.3791 0.043 Uiso 1 1 calc R . .
C10 C 0.04557(15) 0.5248(3) 0.24230(16) 0.0323(5) Uani 1 1 d . . .
C11 C 0.04993(13) 0.5689(3) 0.15023(14) 0.0362(5) Uani 1 1 d . . .
H11 H -0.0075 0.6016 0.1003 0.043 Uiso 1 1 calc R . .
C12 C 0.13436(14) 0.5640(3) 0.13482(14) 0.0355(5) Uani 1 1 d . . .
H12 H 0.1370 0.5919 0.0754 0.043 Uiso 1 1 calc R . .

loop_
_atom_site_aniso_label
_atom_site_aniso_U_11
_atom_site_aniso_U_22
_atom_site_aniso_U_33
_atom_site_aniso_U_23
_atom_site_aniso_U_13
_atom_site_aniso_U_12
Zn1 0.0166(3) 0.0349(3) 0.0361(3) -0.00098(12) 0.0098(2) -0.00038(11)
S1 0.0202(3) 0.0342(4) 0.0449(4) -0.00277(17) 0.0166(3) -0.00097(15)
O1 0.0250(7) 0.0693(12) 0.0583(9) 0.0195(8) 0.0173(6) 0.0151(8)
O2 0.0308(7) 0.0588(10) 0.0768(11) -0.0285(9) 0.0261(7) -0.0056(8)
O3 0.0235(8) 0.0519(10) 0.0559(10) -0.0037(6) 0.0125(7) 0.0003(5)
O4 0.0381(8) 0.0556(10) 0.0822(12) 0.0200(9) 0.0365(8) 0.0040(8)
OW1 0.0281(7) 0.0572(10) 0.0860(11) -0.0365(9) 0.0247(7) -0.0077(7)
OW2 0.0260(7) 0.0632(11) 0.0708(10) 0.0319(9) 0.0178(6) 0.0037(7)
N1 0.0204(9) 0.0338(10) 0.0336(9) -0.0006(6) 0.0085(7) -0.0004(5)
N2 0.0231(7) 0.0530(11) 0.0384(8) 0.0050(7) 0.0119(6) 0.0024(7)
C1 0.0188(10) 0.0356(12) 0.0304(10) -0.0002(6) 0.0069(8) -0.0004(6)
C2 0.0210(10) 0.0267(10) 0.0354(11) 0.0008(6) 0.0074(9) 0.0003(6)
C3 0.0212(10) 0.0359(12) 0.0343(12) 0.0015(7) 0.0022(9) 0.0001(6)
C4 0.0304(12) 0.0392(12) 0.0279(10) 0.0003(7) 0.0048(8) -0.0002(8)
C5 0.0275(10) 0.0363(11) 0.0358(11) -0.0012(7) 0.0144(9) 0.0000(7)
C6 0.0191(10) 0.0384(12) 0.0352(11) -0.0024(7) 0.0074(9) -0.0027(7)
C7 0.0218(10) 0.0277(10) 0.0475(12) -0.0014(7) 0.0176(9) -0.0009(6)
C8 0.0242(10) 0.0363(10) 0.0452(12) 0.0055(8) 0.0123(9) 0.0047(7)
C9 0.0305(11) 0.0379(11) 0.0427(12) 0.0085(8) 0.0186(10) 0.0050(8)
C10 0.0236(10) 0.0288(10) 0.0479(12) -0.0011(8) 0.0167(9) 0.0005(7)
C11 0.0247(9) 0.0413(11) 0.0431(11) 0.0017(10) 0.0128(8) 0.0016(9)
C12 0.0297(10) 0.0411(11) 0.0383(10) -0.0013(9) 0.0155(8) -0.0021(9)

loop_
_atom_type_symbol
_atom_type_description
_atom_type_scat_dispersion_real
_atom_type_scat_dispersion_imag
_atom_type_scat_source
C C 0.0181 0.0091 'International Tables Vol C Tables 4.2.6.8 and 6.1.1.4'
H H 0.0000 0.0000 'International Tables Vol C Tables 4.2.6.8 and 6.1.1.4'
N N 0.0311 0.0180 'International Tables Vol C Tables 4.2.6.8 and 6.1.1.4'
O O 0.0492 0.0322 'International Tables Vol C Tables 4.2.6.8 and 6.1.1.4'
S S 0.3331 0.5567 'International Tables Vol C Tables 4.2.6.8 and 6.1.1.4'
Zn Zn -1.5491 0.6778 'International Tables Vol C Tables 4.2.6.8 and 6.1.1.4'

loop_
_geom_angle_atom_site_label_1
_geom_angle_atom_site_label_2
_geom_angle_atom_site_label_3
_geom_angle
_geom_angle_site_symmetry_1
_geom_angle_site_symmetry_3
_geom_angle_publ_flag
N1 Zn1 N1 180.00(6) 3_656 . ?
N1 Zn1 OW1 88.57(6) 3_656 3_656 ?
N1 Zn1 OW1 91.43(6) . 3_656 ?
N1 Zn1 OW1 91.43(6) 3_656 . ?
N1 Zn1 OW1 88.57(6) . . ?
OW1 Zn1 OW1 180.0 3_656 . ?
N1 Zn1 OW2 92.01(6) 3_656 . ?
N1 Zn1 OW2 87.99(6) . . ?
OW1 Zn1 OW2 91.00(7) 3_656 . ?
OW1 Zn1 OW2 89.00(7) . . ?
N1 Zn1 OW2 87.99(6) 3_656 3_656 ?
N1 Zn1 OW2 92.01(6) . 3_656 ?
OW1 Zn1 OW2 89.00(7) 3_656 3_656 ?
OW1 Zn1 OW2 91.00(7) . 3_656 ?
OW2 Zn1 OW2 180.000(1) . 3_656 ?
O4 S1 O3 114.56(10) . . ?
O4 S1 O2 111.86(14) . . ?
O3 S1 O2 113.58(10) . . ?
O4 S1 C7 106.48(9) . . ?
O3 S1 C7 103.07(11) . . ?
O2 S1 C7 106.26(9) . . ?
Zn1 OW1 H1A 125.4 . . ?
Zn1 OW1 H1B 123.0 . . ?
H1A OW1 H1B 109.3 . . ?
Zn1 OW2 H2C 120.5 . . ?
Zn1 OW2 H2D 125.4 . . ?
H2C OW2 H2D 108.8 . . ?
C1 N1 C5 120.01(18) . . ?
C1 N1 Zn1 121.72(14) . . ?
C5 N1 Zn1 118.28(14) . . ?
C6 N2 H2A 120.0 . . ?
C6 N2 H2B 120.0 . . ?
H2A N2 H2B 120.0 . . ?
N1 C1 C2 119.3(2) . . ?
N1 C1 H1 120.3 . . ?
C2 C1 H1 120.3 . . ?
C1 C2 C3 119.9(2) . . ?
C1 C2 C6 119.1(2) . . ?
C3 C2 C6 121.0(2) . . ?
C4 C3 C2 121.0(2) . . ?
C4 C3 H3 119.5 . . ?
C2 C3 H3 119.5 . . ?
C3 C4 C5 115.9(2) . . ?
C3 C4 H4 122.1 . . ?
C5 C4 H4 122.1 . . ?
C4 C5 N1 123.8(2) . . ?
C4 C5 H5 118.1 . . ?
N1 C5 H5 118.1 . . ?
O1 C6 N2 123.9(2) . . ?
O1 C6 C2 117.10(19) . . ?
N2 C6 C2 119.01(17) . . ?
C12 C7 C8 122.6(2) . . ?
C12 C7 S1 115.84(18) . . ?
C8 C7 S1 121.51(18) . . ?
C9 C8 C7 120.5(2) . . ?
C9 C8 H8 119.8 . . ?
C7 C8 H8 119.8 . . ?
C8 C9 C10 118.3(2) . . ?
C8 C9 H9 120.8 . . ?
C10 C9 H9 120.8 . . ?
C9 C10 C10 118.4(3) . 2 ?
C9 C10 C11 120.10(19) . . ?
C10 C10 C11 121.5(2) 2 . ?
C12 C11 C10 121.74(18) . . ?
C12 C11 H11 119.1 . . ?
C10 C11 H11 119.1 . . ?
C11 C12 C7 116.66(19) . . ?
C11 C12 H12 121.7 . . ?
C7 C12 H12 121.7 . . ?

loop_
_geom_bond_atom_site_label_1
_geom_bond_atom_site_label_2
_geom_bond_distance
_geom_bond_site_symmetry_2
_geom_bond_publ_flag
Zn1 N1 2.0804(18) 3_656 ?
Zn1 N1 2.0804(18) . ?
Zn1 OW1 2.1360(15) 3_656 ?
Zn1 OW1 2.1360(15) . ?
Zn1 OW2 2.1659(15) . ?
Zn1 OW2 2.1659(15) 3_656 ?
S1 O4 1.4591(18) . ?
S1 O3 1.4697(19) . ?
S1 O2 1.4717(17) . ?
S1 C7 1.723(2) . ?
O1 C6 1.216(2) . ?
OW1 H1A 0.8555 . ?
OW1 H1B 0.8575 . ?
OW2 H2C 0.8567 . ?
OW2 H2D 0.8553 . ?
N1 C1 1.328(3) . ?
N1 C5 1.381(3) . ?
N2 C6 1.357(3) . ?
N2 H2A 0.8600 . ?
N2 H2B 0.8600 . ?
C1 C2 1.359(3) . ?
C1 H1 0.9300 . ?
C2 C3 1.425(3) . ?
C2 C6 1.487(3) . ?
C3 C4 1.357(3) . ?
C3 H3 0.9300 . ?
C4 C5 1.360(3) . ?
C4 H4 0.9300 . ?
C5 H5 0.9300 . ?
C7 C12 1.392(3) . ?
C7 C8 1.418(3) . ?
C8 C9 1.340(3) . ?
C8 H8 0.9300 . ?
C9 C10 1.395(3) . ?
C9 H9 0.9300 . ?
C10 C10 1.434(4) 2 ?
C10 C11 1.444(3) . ?
C11 C12 1.337(3) . ?
C11 H11 0.9300 . ?
C12 H12 0.9300 . ?

loop_
_geom_hbond_atom_site_label_D
_geom_hbond_atom_site_label_H
_geom_hbond_atom_site_label_A
_geom_hbond_distance_DH
_geom_hbond_distance_HA
_geom_hbond_distance_DA
_geom_hbond_angle_DHA
_geom_hbond_site_symmetry_A
OW1 H1A O3 0.86 2.03 2.850(2) 159.0 1_545
OW1 H1B O4 0.86 1.85 2.6955(19) 171.0 2_645
OW2 H2C O3 0.86 1.94 2.778(2) 164.0 .
OW2 H2D O2 0.86 1.87 2.7142(19) 169.5 2_655
N2 H2A O1 0.86 2.11 2.963(2) 170.3 3_556
N2 H2B O2 0.86 2.18 3.038(2) 173.3 4_556
